data_7024721
loop_
_publ_author_name
'Schley, Michael'
'Fritzsche, Sebastian'
'L\"onnecke, Peter'
'Hey-Hawkins, Evamarie'

_publ_section_title
;
 Soluble monometallic salen complexes derived from O-functionalised
 diamines as metalloligands for the synthesis of heterobimetallic
 complexes.
;
_journal_issue 17
_journal_name_full 'Dalton transactions (Cambridge, England : 2003)'
_journal_page_first 4090
_journal_page_last 4106
_journal_paper_doi 10.1039/b920706f
_journal_volume 39
_journal_year 2010
_chemical_formula_sum 'C158.5 H206 B4 Fe2 La2 N28 O9'
_chemical_formula_weight 3080.27
_chemical_name_systematic
;
?
;
_space_group_IT_number 14
_symmetry_cell_setting monoclinic
_symmetry_space_group_name_Hall '-P 2ybc'
_symmetry_space_group_name_H-M 'P 1 21/c 1'
_atom_sites_solution_hydrogens geom
_atom_sites_solution_primary direct
_atom_sites_solution_secondary difmap
_audit_creation_method SHELXL-97
_cell_angle_alpha 90.00
_cell_angle_beta 101.8210(10)
_cell_angle_gamma 90.00
_cell_formula_units_Z 4
_cell_length_a 19.2894(11)
_cell_length_b 24.0058(13)
_cell_length_c 36.938(2)
_cell_measurement_reflns_used 7826
_cell_measurement_temperature 213(2)
_cell_measurement_theta_max 26.36
_cell_measurement_theta_min 2.48
_cell_volume 16741.7(16)
_computing_cell_refinement 'Bruker SAINT'
_computing_data_collection 'Bruker SMART'
_computing_data_reduction 'Bruker SAINT'
_computing_molecular_graphics 'ORTEP3 for Windows (L. J. Farrugia, 1997)'
_computing_publication_material 'WINGX (L.J. Farrugia,1999)'
_computing_structure_refinement 'SHELXH-97 (Sheldrick, 1997)'
_computing_structure_solution 'SHELXS-97 (Sheldrick, 1990)'
_diffrn_ambient_temperature 213(2)
_diffrn_measured_fraction_theta_full 0.858
_diffrn_measured_fraction_theta_max 0.858
_diffrn_measurement_device_type 'Bruker CCD area detector'
_diffrn_measurement_method '\F scans'
_diffrn_radiation_monochromator graphite
_diffrn_radiation_source 'fine-focus sealed tube'
_diffrn_radiation_type MoK\a
_diffrn_radiation_wavelength 0.71073
_diffrn_reflns_av_R_equivalents 0.0665
_diffrn_reflns_av_sigmaI/netI 0.1051
_diffrn_reflns_limit_h_max 24
_diffrn_reflns_limit_h_min -24
_diffrn_reflns_limit_k_max 28
_diffrn_reflns_limit_k_min -24
_diffrn_reflns_limit_l_max 46
_diffrn_reflns_limit_l_min -39
_diffrn_reflns_number 83559
_diffrn_reflns_theta_full 26.46
_diffrn_reflns_theta_max 26.46
_diffrn_reflns_theta_min 1.56
_exptl_absorpt_coefficient_mu 0.731
_exptl_absorpt_correction_type multi-scan
_exptl_crystal_colour 'dark red'
_exptl_crystal_density_diffrn 1.222
_exptl_crystal_density_method 'not measured'
_exptl_crystal_description prism
_exptl_crystal_F_000 6444
_exptl_crystal_size_max 0.30
_exptl_crystal_size_mid 0.30
_exptl_crystal_size_min 0.30
_refine_diff_density_max 0.789
_refine_diff_density_min -0.519
_refine_diff_density_rms 0.087
_refine_ls_extinction_method none
_refine_ls_goodness_of_fit_ref 1.000
_refine_ls_hydrogen_treatment constr
_refine_ls_matrix_type full
_refine_ls_number_parameters 1794
_refine_ls_number_reflns 29634
_refine_ls_number_restraints 228
_refine_ls_restrained_S_all 1.010
_refine_ls_R_factor_all 0.1303
_refine_ls_R_factor_gt 0.0653
_refine_ls_shift/su_max 0.005
_refine_ls_shift/su_mean 0.000
_refine_ls_structure_factor_coef Fsqd
_refine_ls_weighting_details 'calc w=1/[\s^2^(Fo^2^)+(0.0896P)^2^+0.0000P] where P=(Fo^2^+2Fc^2^)/3'
_refine_ls_weighting_scheme calc
_refine_ls_wR_factor_gt 0.1504
_refine_ls_wR_factor_ref 0.1729
_reflns_number_gt 17033
_reflns_number_total 29634
_reflns_threshold_expression >2sigma(I)
_cod_data_source_file b920706f.txt
_cod_data_source_block c2176fin
_cod_depositor_comments
;
The following automatic conversions were performed:

'_symmetry_cell_setting' value 'Monoclinic' changed to 'monoclinic'
according to /home/saulius/struct/CIF-dictionaries/cif_core.dic
dictionary named 'cif_core.dic' version 2.4.2 from 2011-04-26.

Automatic conversion script
Id: cif_fix_values 1891 2012-01-12 08:04:46Z andrius 
;
_cod_original_cell_volume 16741.6(16)
_cod_original_sg_symbol_H-M P2(1)/c
_cod_original_formula_sum 'C158.50 H206 B4 Fe2 La2 N28 O9'
_cod_database_code 7024721

loop_
_symmetry_equiv_pos_as_xyz
'x, y, z'
'-x, y+1/2, -z+1/2'
'-x, -y, -z'
'x, -y-1/2, z-1/2'

loop_
_atom_site_label
_atom_site_type_symbol
_atom_site_fract_x
_atom_site_fract_y
_atom_site_fract_z
_atom_site_U_iso_or_equiv
_atom_site_adp_type
_atom_site_occupancy
_atom_site_symmetry_multiplicity
_atom_site_calc_flag
_atom_site_refinement_flags
_atom_site_disorder_assembly
_atom_site_disorder_group
La1 La 0.128449(17) 0.277717(18) 1.031146(11) 0.04308(12) Uani 1 1 d . . .
La2 La 0.074472(15) 0.508208(15) 0.742918(10) 0.03323(11) Uani 1 1 d . . .
Fe1 Fe -0.30757(4) 0.38600(4) 0.87189(2) 0.0350(2) Uani 1 1 d . . .
Fe2 Fe -0.28389(4) 0.27885(4) 0.81314(3) 0.0364(2) Uani 1 1 d . . .
O1 O -0.34539(17) 0.44972(17) 0.84351(12) 0.0387(10) Uani 1 1 d . . .
O2 O -0.38198(19) 0.38283(18) 0.89895(12) 0.0460(11) Uani 1 1 d . . .
O3 O 0.07666(19) 0.3453(2) 0.98199(12) 0.0523(13) Uani 1 1 d . . .
O4 O -0.00103(19) 0.2882(2) 0.99881(12) 0.0481(12) Uani 1 1 d . . .
O5 O -0.29177(19) 0.20929(17) 0.83779(12) 0.0403(11) Uani 1 1 d . . .
O6 O -0.35297(18) 0.26309(17) 0.76943(13) 0.0437(11) Uani 1 1 d . . .
O7 O -0.04153(18) 0.46477(18) 0.75204(12) 0.0439(11) Uani 1 1 d . . .
O8 O 0.05760(17) 0.42336(17) 0.77978(11) 0.0386(10) Uani 1 1 d . . .
O9 O -0.31484(18) 0.32928(17) 0.84075(12) 0.0439(11) Uani 1 1 d . . .
N1 N -0.2076(2) 0.4202(2) 0.86945(14) 0.0338(12) Uani 1 1 d . . .
N2 N -0.2417(2) 0.3551(2) 0.92022(13) 0.0345(12) Uani 1 1 d . . .
N3 N 0.1317(3) 0.3994(2) 1.06457(15) 0.0487(14) Uani 1 1 d . . .
N4 N 0.0779(3) 0.3631(2) 1.06829(16) 0.0534(16) Uani 1 1 d . . .
N5 N 0.2548(3) 0.3824(3) 1.05331(17) 0.0532(16) Uani 1 1 d . . .
N6 N 0.2339(3) 0.3427(3) 1.02661(15) 0.0498(15) Uani 1 1 d . . .
N7 N 0.2203(2) 0.3417(2) 1.11039(14) 0.0405(13) Uani 1 1 d . . .
N8 N 0.1984(3) 0.2889(2) 1.09917(15) 0.0468(14) Uani 1 1 d . . .
N9 N 0.2165(3) 0.1467(3) 1.0298(2) 0.076(2) Uani 1 1 d . . .
N10 N 0.2338(3) 0.2007(3) 1.04099(17) 0.0575(17) Uani 1 1 d . . .
N11 N 0.0944(3) 0.1359(3) 1.0452(2) 0.0633(18) Uani 1 1 d . . .
N12 N 0.0766(3) 0.1883(3) 1.05470(17) 0.0551(16) Uani 1 1 d . . .
N13 N 0.1071(4) 0.1543(5) 0.9794(3) 0.110(4) Uani 1 1 d . . .
N14 N 0.1143(4) 0.2092(5) 0.9720(2) 0.095(3) Uani 1 1 d . . .
N15 N -0.1752(2) 0.2740(2) 0.83687(14) 0.0342(12) Uani 1 1 d . . .
N16 N -0.2366(2) 0.3306(2) 0.77836(13) 0.0328(12) Uani 1 1 d . . .
N17 N 0.0142(2) 0.6060(2) 0.79691(13) 0.0363(12) Uani 1 1 d . . .
N18 N 0.0514(2) 0.5568(2) 0.80435(14) 0.0402(13) Uani 1 1 d . . .
N19 N 0.1063(2) 0.6507(2) 0.76545(14) 0.0345(12) Uani 1 1 d . . .
N20 N 0.1429(2) 0.6057(2) 0.75537(14) 0.0399(13) Uani 1 1 d . . .
N21 N -0.0183(2) 0.6347(2) 0.72915(14) 0.0380(13) Uani 1 1 d . . .
N22 N -0.0155(2) 0.5837(2) 0.71296(14) 0.0385(13) Uani 1 1 d . . .
N23 N 0.2302(2) 0.4390(2) 0.73726(15) 0.0416(14) Uani 1 1 d . . .
N24 N 0.2038(2) 0.4685(2) 0.76273(15) 0.0451(14) Uani 1 1 d . . .
N25 N 0.1715(2) 0.4820(2) 0.67567(14) 0.0386(13) Uani 1 1 d . . .
N26 N 0.1327(2) 0.5250(2) 0.68533(15) 0.0392(13) Uani 1 1 d . . .
N27 N 0.1140(2) 0.3995(2) 0.70136(14) 0.0385(13) Uani 1 1 d . . .
N28 N 0.0486(2) 0.4246(2) 0.69165(15) 0.0431(14) Uani 1 1 d . . .
C1 C -0.2513(3) 0.4716(2) 0.81312(16) 0.0319(14) Uani 1 1 d . . .
C2 C -0.3250(3) 0.4699(2) 0.81424(18) 0.0347(15) Uani 1 1 d . . .
C3 C -0.3743(3) 0.4927(2) 0.78415(17) 0.0346(14) Uani 1 1 d . . .
C4 C -0.3489(3) 0.5178(3) 0.75593(17) 0.0406(16) Uani 1 1 d . . .
H4 H -0.3821 0.5327 0.7361 0.049 Uiso 1 1 calc R . .
C5 C -0.2765(3) 0.5228(3) 0.75476(18) 0.0422(17) Uani 1 1 d . . .
C6 C -0.2289(3) 0.4989(3) 0.78342(17) 0.0386(16) Uani 1 1 d . . .
H6 H -0.1803 0.5008 0.7833 0.046 Uiso 1 1 calc R . .
C7 C -0.4541(3) 0.4879(3) 0.78347(18) 0.0426(16) Uani 1 1 d . . .
C8 C -0.4733(3) 0.4258(3) 0.7843(2) 0.057(2) Uani 1 1 d . . .
H8A H -0.4615 0.4072 0.7631 0.086 Uiso 1 1 calc R . .
H8B H -0.5236 0.4221 0.7836 0.086 Uiso 1 1 calc R . .
H8C H -0.4468 0.4091 0.8068 0.086 Uiso 1 1 calc R . .
C9 C -0.4730(3) 0.5188(3) 0.8167(2) 0.057(2) Uani 1 1 d . . .
H9A H -0.4465 0.5029 0.8395 0.086 Uiso 1 1 calc R . .
H9B H -0.5233 0.5151 0.8160 0.086 Uiso 1 1 calc R . .
H9C H -0.4610 0.5579 0.8155 0.086 Uiso 1 1 calc R . .
C10 C -0.4990(3) 0.5138(3) 0.74810(19) 0.062(2) Uani 1 1 d . . .
H10A H -0.4910 0.5537 0.7483 0.093 Uiso 1 1 calc R . .
H10B H -0.5487 0.5065 0.7473 0.093 Uiso 1 1 calc R . .
H10C H -0.4854 0.4975 0.7265 0.093 Uiso 1 1 calc R . .
C11 C -0.2511(3) 0.5544(3) 0.7242(2) 0.0516(19) Uani 1 1 d . . .
C12 C -0.2173(5) 0.5127(4) 0.7011(2) 0.092(3) Uani 1 1 d . . .
H12A H -0.2097 0.5308 0.6788 0.138 Uiso 1 1 calc R . .
H12B H -0.2488 0.4811 0.6945 0.138 Uiso 1 1 calc R . .
H12C H -0.1724 0.4999 0.7155 0.138 Uiso 1 1 calc R . .
C13 C -0.1967(5) 0.5976(4) 0.7403(2) 0.097(3) Uani 1 1 d . . .
H13A H -0.2153 0.6208 0.7576 0.145 Uiso 1 1 calc R . .
H13B H -0.1859 0.6205 0.7206 0.145 Uiso 1 1 calc R . .
H13C H -0.1539 0.5791 0.7532 0.145 Uiso 1 1 calc R . .
C14 C -0.3122(4) 0.5819(4) 0.6970(3) 0.104(4) Uani 1 1 d . . .
H14A H -0.3360 0.6084 0.7100 0.156 Uiso 1 1 calc R . .
H14B H -0.3456 0.5535 0.6857 0.156 Uiso 1 1 calc R . .
H14C H -0.2936 0.6010 0.6779 0.156 Uiso 1 1 calc R . .
C15 C -0.1976(3) 0.4490(3) 0.84151(17) 0.0348(15) Uani 1 1 d . . .
H15 H -0.1504 0.4556 0.8397 0.042 Uiso 1 1 calc R . .
C16 C -0.3386(3) 0.3161(3) 0.94566(18) 0.0453(17) Uani 1 1 d . . .
C17 C -0.3939(3) 0.3468(3) 0.92342(18) 0.0421(16) Uani 1 1 d . . .
C18 C -0.4643(3) 0.3388(3) 0.9290(2) 0.0504(19) Uani 1 1 d . . .
C19 C -0.4747(3) 0.3027(3) 0.9557(2) 0.064(2) Uani 1 1 d . . .
H19 H -0.5213 0.2978 0.9591 0.076 Uiso 1 1 calc R . .
C20 C -0.4201(4) 0.2714(3) 0.9789(2) 0.061(2) Uani 1 1 d . . .
C21 C -0.3523(3) 0.2788(3) 0.9731(2) 0.061(2) Uani 1 1 d . . .
H21 H -0.3146 0.2589 0.9876 0.073 Uiso 1 1 calc R . .
C22 C -0.5263(3) 0.3681(4) 0.9029(3) 0.073(3) Uani 1 1 d . . .
C23 C -0.5984(4) 0.3546(4) 0.9143(3) 0.116(4) Uani 1 1 d . . .
H23A H -0.5962 0.3662 0.9396 0.174 Uiso 1 1 calc R . .
H23B H -0.6073 0.3148 0.9121 0.174 Uiso 1 1 calc R . .
H23C H -0.6364 0.3744 0.8981 0.174 Uiso 1 1 calc R . .
C24 C -0.5166(4) 0.4316(4) 0.9062(3) 0.113(4) Uani 1 1 d . . .
H24A H -0.4741 0.4423 0.8977 0.169 Uiso 1 1 calc R . .
H24B H -0.5122 0.4427 0.9318 0.169 Uiso 1 1 calc R . .
H24C H -0.5573 0.4499 0.8911 0.169 Uiso 1 1 calc R . .
C25 C -0.5318(4) 0.3468(5) 0.8634(3) 0.100(3) Uani 1 1 d . . .
H25A H -0.5688 0.3671 0.8468 0.150 Uiso 1 1 calc R . .
H25B H -0.5432 0.3074 0.8623 0.150 Uiso 1 1 calc R . .
H25C H -0.4870 0.3525 0.8559 0.150 Uiso 1 1 calc R . .
C26 C -0.4377(4) 0.2316(4) 1.0087(3) 0.091(3) Uani 1 1 d . . .
C27 C -0.4978(6) 0.1910(6) 0.9904(4) 0.171(6) Uani 1 1 d . . .
H27A H -0.4822 0.1695 0.9714 0.257 Uiso 1 1 calc R . .
H27B H -0.5397 0.2121 0.9795 0.257 Uiso 1 1 calc R . .
H27C H -0.5088 0.1659 1.0091 0.257 Uiso 1 1 calc R . .
C28 C -0.3763(6) 0.1972(6) 1.0257(4) 0.195(8) Uani 1 1 d . . .
H28A H -0.3557 0.2119 1.0500 0.292 Uiso 1 1 calc R . .
H28B H -0.3412 0.1981 1.0103 0.292 Uiso 1 1 calc R . .
H28C H -0.3916 0.1591 1.0281 0.292 Uiso 1 1 calc R . .
C29 C -0.4656(9) 0.2671(6) 1.0371(4) 0.189(7) Uani 1 1 d . . .
H29A H -0.4877 0.2432 1.0526 0.283 Uiso 1 1 calc R . .
H29B H -0.5001 0.2936 1.0244 0.283 Uiso 1 1 calc R . .
H29C H -0.4265 0.2871 1.0524 0.283 Uiso 1 1 calc R . .
C30 C -0.2654(3) 0.3245(3) 0.94389(19) 0.0460(17) Uani 1 1 d . . .
H30 H -0.2315 0.3059 0.9617 0.055 Uiso 1 1 calc R . .
C31 C -0.1498(3) 0.4003(2) 0.89676(17) 0.0334(14) Uani 1 1 d . . .
C32 C -0.1674(3) 0.3641(3) 0.92318(17) 0.0365(15) Uani 1 1 d . . .
C33 C -0.1137(3) 0.3404(3) 0.94988(16) 0.0358(15) Uani 1 1 d . . .
H33 H -0.1251 0.3145 0.9668 0.043 Uiso 1 1 calc R . .
C34 C -0.0440(3) 0.3549(3) 0.95150(17) 0.0375(15) Uani 1 1 d . . .
C35 C -0.0273(3) 0.3925(3) 0.92602(18) 0.0468(18) Uani 1 1 d . . .
H35 H 0.0201 0.4029 0.9274 0.056 Uiso 1 1 calc R . .
C36 C -0.0795(3) 0.4148(3) 0.89881(18) 0.0473(18) Uani 1 1 d . . .
H36 H -0.0675 0.4399 0.8816 0.057 Uiso 1 1 calc R . .
C37 C 0.0134(3) 0.3276(3) 0.97916(17) 0.0406(16) Uani 1 1 d . . .
C38 C 0.0173(4) 0.3911(4) 1.0560(2) 0.060(2) Uani 1 1 d . . .
C39 C 0.0321(4) 0.4436(4) 1.0443(2) 0.066(2) Uani 1 1 d . . .
H39 H -0.0014 0.4709 1.0344 0.079 Uiso 1 1 calc R . .
C40 C 0.1039(4) 0.4489(3) 1.0495(2) 0.060(2) Uani 1 1 d . . .
C41 C -0.0538(4) 0.3658(4) 1.0567(2) 0.083(3) Uani 1 1 d . . .
H41A H -0.0531 0.3265 1.0509 0.124 Uiso 1 1 calc R . .
H41B H -0.0900 0.3843 1.0386 0.124 Uiso 1 1 calc R . .
H41C H -0.0642 0.3705 1.0812 0.124 Uiso 1 1 calc R . .
C42 C 0.1498(5) 0.4941(3) 1.0396(3) 0.082(3) Uani 1 1 d . . .
H42A H 0.1743 0.4807 1.0208 0.123 Uiso 1 1 calc R . .
H42B H 0.1843 0.5050 1.0615 0.123 Uiso 1 1 calc R . .
H42C H 0.1208 0.5260 1.0302 0.123 Uiso 1 1 calc R . .
C43 C 0.2829(4) 0.3448(4) 1.0062(2) 0.071(2) Uani 1 1 d . . .
C44 C 0.3327(4) 0.3844(4) 1.0184(3) 0.089(3) Uani 1 1 d . . .
H44 H 0.3718 0.3938 1.0080 0.107 Uiso 1 1 calc R . .
C45 C 0.3145(4) 0.4073(4) 1.0481(3) 0.077(3) Uani 1 1 d . . .
C46 C 0.2772(5) 0.3050(5) 0.9736(3) 0.106(3) Uani 1 1 d . . .
H46A H 0.2432 0.2759 0.9756 0.159 Uiso 1 1 calc R . .
H46B H 0.3232 0.2883 0.9739 0.159 Uiso 1 1 calc R . .
H46C H 0.2617 0.3253 0.9507 0.159 Uiso 1 1 calc R . .
C47 C 0.3510(5) 0.4530(4) 1.0730(3) 0.117(4) Uani 1 1 d . . .
H47A H 0.3963 0.4614 1.0666 0.175 Uiso 1 1 calc R . .
H47B H 0.3586 0.4409 1.0985 0.175 Uiso 1 1 calc R . .
H47C H 0.3216 0.4862 1.0698 0.175 Uiso 1 1 calc R . .
C48 C 0.2219(3) 0.2558(3) 1.12851(19) 0.0477(18) Uani 1 1 d . . .
C49 C 0.2570(3) 0.2858(3) 1.15797(18) 0.0429(17) Uani 1 1 d . . .
H49 H 0.2773 0.2723 1.1817 0.051 Uiso 1 1 calc R . .
C50 C 0.2566(3) 0.3392(3) 1.14593(18) 0.0454(18) Uani 1 1 d . . .
C51 C 0.2111(5) 0.1950(4) 1.1268(2) 0.088(3) Uani 1 1 d . . .
H51A H 0.1699 0.1856 1.1368 0.133 Uiso 1 1 calc R . .
H51B H 0.2526 0.1767 1.1412 0.133 Uiso 1 1 calc R . .
H51C H 0.2039 0.1827 1.1013 0.133 Uiso 1 1 calc R . .
C52 C 0.2900(4) 0.3900(3) 1.1661(2) 0.081(3) Uani 1 1 d . . .
H52A H 0.3188 0.4088 1.1511 0.121 Uiso 1 1 calc R . .
H52B H 0.3196 0.3790 1.1895 0.121 Uiso 1 1 calc R . .
H52C H 0.2532 0.4151 1.1706 0.121 Uiso 1 1 calc R . .
C53 C 0.3039(3) 0.2004(3) 1.0535(2) 0.060(2) Uani 1 1 d . . .
C54 C 0.3314(4) 0.1487(4) 1.0501(3) 0.087(3) Uani 1 1 d . . .
H54 H 0.3794 0.1385 1.0565 0.105 Uiso 1 1 calc R . .
C55 C 0.2767(5) 0.1152(4) 1.0359(3) 0.093(3) Uani 1 1 d . . .
C56 C 0.3448(4) 0.2501(4) 1.0703(3) 0.081(3) Uani 1 1 d . . .
H56A H 0.3734 0.2641 1.0536 0.122 Uiso 1 1 calc R . .
H56B H 0.3754 0.2395 1.0936 0.122 Uiso 1 1 calc R . .
H56C H 0.3122 0.2788 1.0748 0.122 Uiso 1 1 calc R . .
C57 C 0.2754(6) 0.0524(4) 1.0268(4) 0.153(6) Uani 1 1 d . . .
H57A H 0.2562 0.0470 1.0006 0.229 Uiso 1 1 calc R . .
H57B H 0.2461 0.0330 1.0411 0.229 Uiso 1 1 calc R . .
H57C H 0.3233 0.0376 1.0328 0.229 Uiso 1 1 calc R . .
C58 C 0.0414(4) 0.1809(4) 1.0811(2) 0.064(2) Uani 1 1 d . . .
C59 C 0.0365(4) 0.1246(4) 1.0882(2) 0.073(3) Uani 1 1 d . . .
H59 H 0.0141 0.1083 1.1060 0.087 Uiso 1 1 calc R . .
C60 C 0.0695(5) 0.0980(4) 1.0651(3) 0.082(3) Uani 1 1 d . . .
C61 C 0.0123(5) 0.2307(4) 1.0988(2) 0.094(3) Uani 1 1 d . . .
H61A H 0.0458 0.2612 1.1012 0.140 Uiso 1 1 calc R . .
H61B H 0.0049 0.2203 1.1231 0.140 Uiso 1 1 calc R . .
H61C H -0.0324 0.2422 1.0834 0.140 Uiso 1 1 calc R . .
C62 C 0.0779(5) 0.0369(4) 1.0617(4) 0.134(5) Uani 1 1 d . . .
H62A H 0.1278 0.0278 1.0654 0.202 Uiso 1 1 calc R . .
H62B H 0.0539 0.0249 1.0373 0.202 Uiso 1 1 calc R . .
H62C H 0.0574 0.0182 1.0803 0.202 Uiso 1 1 calc R . .
C63 C 0.0858(5) 0.2164(9) 0.9361(3) 0.144(7) Uani 1 1 d . . .
C64 C 0.0610(7) 0.1649(10) 0.9214(4) 0.159(9) Uani 1 1 d . . .
H64 H 0.0406 0.1574 0.8965 0.191 Uiso 1 1 calc R . .
C65 C 0.0712(7) 0.1297(9) 0.9478(4) 0.160(8) Uani 1 1 d . . .
C66 C 0.0884(7) 0.2701(8) 0.9165(3) 0.223(12) Uani 1 1 d . . .
H66A H 0.0429 0.2887 0.9135 0.335 Uiso 1 1 calc R . .
H66B H 0.0991 0.2632 0.8924 0.335 Uiso 1 1 calc R . .
H66C H 0.1249 0.2937 0.9308 0.335 Uiso 1 1 calc R . .
C67 C 0.0561(8) 0.0680(8) 0.9474(4) 0.267(13) Uani 1 1 d . . .
H67A H 0.0117 0.0604 0.9304 0.400 Uiso 1 1 calc R . .
H67B H 0.0529 0.0558 0.9721 0.400 Uiso 1 1 calc R . .
H67C H 0.0941 0.0480 0.9394 0.400 Uiso 1 1 calc R . .
C68 C -0.1936(3) 0.2160(2) 0.88842(18) 0.0362(15) Uani 1 1 d . . .
C69 C -0.2624(3) 0.1960(2) 0.87216(19) 0.0361(15) Uani 1 1 d . . .
C70 C -0.2984(3) 0.1612(3) 0.89336(19) 0.0409(16) Uani 1 1 d . . .
C71 C -0.2632(3) 0.1468(3) 0.92808(19) 0.0444(17) Uani 1 1 d . . .
H71 H -0.2870 0.1235 0.9420 0.053 Uiso 1 1 calc R . .
C72 C -0.1936(3) 0.1642(3) 0.94487(19) 0.0436(17) Uani 1 1 d . . .
C73 C -0.1607(3) 0.1992(3) 0.92385(19) 0.0415(16) Uani 1 1 d . . .
H73 H -0.1146 0.2120 0.9338 0.050 Uiso 1 1 calc R . .
C74 C -0.3746(3) 0.1417(3) 0.8778(2) 0.057(2) Uani 1 1 d . . .
C75 C -0.4228(3) 0.1936(4) 0.8723(2) 0.077(3) Uani 1 1 d . . .
H75A H -0.4207 0.2118 0.8959 0.116 Uiso 1 1 calc R . .
H75B H -0.4712 0.1824 0.8621 0.116 Uiso 1 1 calc R . .
H75C H -0.4068 0.2192 0.8554 0.116 Uiso 1 1 calc R . .
C76 C -0.3794(4) 0.1095(3) 0.8411(2) 0.068(2) Uani 1 1 d . . .
H76A H -0.3721 0.1351 0.8219 0.102 Uiso 1 1 calc R . .
H76B H -0.4258 0.0925 0.8340 0.102 Uiso 1 1 calc R . .
H76C H -0.3433 0.0807 0.8444 0.102 Uiso 1 1 calc R . .
C77 C -0.4015(4) 0.1025(4) 0.9054(2) 0.089(3) Uani 1 1 d . . .
H77A H -0.3679 0.0724 0.9124 0.134 Uiso 1 1 calc R . .
H77B H -0.4472 0.0872 0.8937 0.134 Uiso 1 1 calc R . .
H77C H -0.4062 0.1234 0.9272 0.134 Uiso 1 1 calc R . .
C78 C -0.1575(3) 0.1448(3) 0.9836(2) 0.0502(18) Uani 1 1 d . . .
C79 C -0.1591(11) 0.1890(7) 1.0109(3) 0.268(13) Uani 1 1 d . . .
H79A H -0.2013 0.1850 1.0211 0.402 Uiso 1 1 calc R . .
H79B H -0.1597 0.2251 0.9989 0.402 Uiso 1 1 calc R . .
H79C H -0.1174 0.1862 1.0306 0.402 Uiso 1 1 calc R . .
C80 C -0.0790(5) 0.1344(7) 0.9858(3) 0.195(8) Uani 1 1 d . . .
H80A H -0.0529 0.1688 0.9923 0.292 Uiso 1 1 calc R . .
H80B H -0.0717 0.1214 0.9620 0.292 Uiso 1 1 calc R . .
H80C H -0.0623 0.1064 1.0045 0.292 Uiso 1 1 calc R . .
C81 C -0.1844(8) 0.0927(6) 0.9944(4) 0.245(11) Uani 1 1 d . . .
H81A H -0.1800 0.0920 1.0210 0.367 Uiso 1 1 calc R . .
H81B H -0.1574 0.0622 0.9870 0.367 Uiso 1 1 calc R . .
H81C H -0.2338 0.0888 0.9824 0.367 Uiso 1 1 calc R . .
C82 C -0.1536(3) 0.2515(3) 0.86932(18) 0.0365(15) Uani 1 1 d . . .
H82 H -0.1069 0.2595 0.8814 0.044 Uiso 1 1 calc R . .
C83 C -0.3449(3) 0.3425(3) 0.73249(17) 0.0372(15) Uani 1 1 d . . .
C84 C -0.3814(3) 0.2962(3) 0.74192(19) 0.0417(17) Uani 1 1 d . . .
C85 C -0.4501(3) 0.2844(3) 0.7198(2) 0.060(2) Uani 1 1 d . . .
C86 C -0.4766(3) 0.3184(3) 0.6910(2) 0.063(2) Uani 1 1 d . . .
H86 H -0.5212 0.3095 0.6765 0.076 Uiso 1 1 calc R . .
C87 C -0.4422(3) 0.3660(3) 0.68128(18) 0.0461(18) Uani 1 1 d . . .
C88 C -0.3764(3) 0.3774(3) 0.70240(17) 0.0452(17) Uani 1 1 d . . .
H88 H -0.3517 0.4090 0.6969 0.054 Uiso 1 1 calc R . .
C89 C -0.4914(4) 0.2331(4) 0.7308(4) 0.109(4) Uani 1 1 d . . .
C90 C -0.5048(5) 0.2414(5) 0.7699(4) 0.154(6) Uani 1 1 d . . .
H90A H -0.5279 0.2086 0.7772 0.231 Uiso 1 1 calc R . .
H90B H -0.5350 0.2737 0.7703 0.231 Uiso 1 1 calc R . .
H90C H -0.4601 0.2472 0.7870 0.231 Uiso 1 1 calc R . .
C91 C -0.4502(6) 0.1797(4) 0.7282(4) 0.164(7) Uani 1 1 d . . .
H91A H -0.4033 0.1828 0.7436 0.245 Uiso 1 1 calc R . .
H91B H -0.4462 0.1736 0.7027 0.245 Uiso 1 1 calc R . .
H91C H -0.4749 0.1485 0.7365 0.245 Uiso 1 1 calc R . .
C92 C -0.5633(5) 0.2282(5) 0.7029(4) 0.202(9) Uani 1 1 d . . .
H92A H -0.5968 0.2081 0.7144 0.303 Uiso 1 1 calc R . .
H92B H -0.5565 0.2082 0.6811 0.303 Uiso 1 1 calc R . .
H92C H -0.5816 0.2651 0.6959 0.303 Uiso 1 1 calc R . .
C93 C -0.4768(3) 0.3994(3) 0.64731(19) 0.054(2) Uani 1 1 d . . .
C94 C -0.4382(4) 0.4549(4) 0.6453(2) 0.076(3) Uani 1 1 d . . .
H94A H -0.4396 0.4768 0.6672 0.114 Uiso 1 1 calc R . .
H94B H -0.4612 0.4752 0.6234 0.114 Uiso 1 1 calc R . .
H94C H -0.3893 0.4476 0.6440 0.114 Uiso 1 1 calc R . .
C95 C -0.5538(3) 0.4145(3) 0.6481(2) 0.070(2) Uani 1 1 d . . .
H95A H -0.5824 0.3808 0.6455 0.106 Uiso 1 1 calc R . .
H95B H -0.5721 0.4397 0.6279 0.106 Uiso 1 1 calc R . .
H95C H -0.5557 0.4324 0.6714 0.106 Uiso 1 1 calc R . .
C96 C -0.4758(4) 0.3653(4) 0.6123(2) 0.086(3) Uani 1 1 d . . .
H96A H -0.4273 0.3567 0.6110 0.129 Uiso 1 1 calc R . .
H96B H -0.4977 0.3866 0.5906 0.129 Uiso 1 1 calc R . .
H96C H -0.5019 0.3309 0.6130 0.129 Uiso 1 1 calc R . .
C97 C -0.2739(3) 0.3562(3) 0.75032(17) 0.0377(15) Uani 1 1 d . . .
H97 H -0.2525 0.3866 0.7408 0.045 Uiso 1 1 calc R . .
C98 C -0.1302(3) 0.3090(2) 0.82096(17) 0.0336(15) Uani 1 1 d . . .
C99 C -0.1635(3) 0.3417(2) 0.79105(16) 0.0303(14) Uani 1 1 d . . .
C100 C -0.1241(2) 0.3799(2) 0.77547(16) 0.0327(14) Uani 1 1 d . . .
H100 H -0.1466 0.4033 0.7562 0.039 Uiso 1 1 calc R . .
C101 C -0.0515(3) 0.3836(3) 0.78834(16) 0.0337(14) Uani 1 1 d . . .
C102 C -0.0179(3) 0.3481(3) 0.81590(18) 0.0429(17) Uani 1 1 d . . .
H102 H 0.0317 0.3491 0.8234 0.052 Uiso 1 1 calc R . .
C103 C -0.0567(3) 0.3114(3) 0.83238(18) 0.0415(17) Uani 1 1 d . . .
H103 H -0.0336 0.2879 0.8514 0.050 Uiso 1 1 calc R . .
C104 C -0.0095(3) 0.4264(3) 0.77239(17) 0.0348(15) Uani 1 1 d . . .
C105 C 0.0345(3) 0.5361(3) 0.83540(18) 0.0437(17) Uani 1 1 d . . .
C106 C -0.0142(3) 0.5703(3) 0.8470(2) 0.0533(19) Uani 1 1 d . . .
H106 H -0.0352 0.5649 0.8676 0.064 Uiso 1 1 calc R . .
C107 C -0.0258(3) 0.6134(3) 0.8227(2) 0.0483(18) Uani 1 1 d . . .
C108 C 0.0683(4) 0.4854(3) 0.8549(2) 0.065(2) Uani 1 1 d . . .
H10D H 0.0317 0.4597 0.8589 0.098 Uiso 1 1 calc R . .
H10E H 0.0973 0.4960 0.8785 0.098 Uiso 1 1 calc R . .
H10F H 0.0976 0.4675 0.8399 0.098 Uiso 1 1 calc R . .
C109 C -0.0723(4) 0.6639(3) 0.8229(2) 0.068(2) Uani 1 1 d . . .
H10G H -0.0435 0.6973 0.8252 0.102 Uiso 1 1 calc R . .
H10H H -0.0960 0.6616 0.8436 0.102 Uiso 1 1 calc R . .
H10I H -0.1074 0.6653 0.8000 0.102 Uiso 1 1 calc R . .
C110 C 0.2067(3) 0.6262(3) 0.75257(18) 0.0424(17) Uani 1 1 d . . .
C111 C 0.2107(3) 0.6826(3) 0.76112(19) 0.0499(19) Uani 1 1 d . . .
H111 H 0.2496 0.7061 0.7612 0.060 Uiso 1 1 calc R . .
C112 C 0.1478(3) 0.6972(3) 0.76930(18) 0.0415(16) Uani 1 1 d . . .
C113 C 0.2640(3) 0.5915(3) 0.7411(2) 0.059(2) Uani 1 1 d . . .
H11A H 0.2996 0.5820 0.7628 0.089 Uiso 1 1 calc R . .
H11B H 0.2858 0.6126 0.7240 0.089 Uiso 1 1 calc R . .
H11C H 0.2433 0.5577 0.7292 0.089 Uiso 1 1 calc R . .
C114 C 0.1248(3) 0.7527(3) 0.7809(2) 0.059(2) Uani 1 1 d . . .
H11D H 0.1641 0.7787 0.7837 0.088 Uiso 1 1 calc R . .
H11E H 0.1098 0.7490 0.8043 0.088 Uiso 1 1 calc R . .
H11F H 0.0857 0.7665 0.7622 0.088 Uiso 1 1 calc R . .
C115 C -0.0563(3) 0.5861(3) 0.67891(19) 0.0463(18) Uani 1 1 d . . .
C116 C -0.0860(3) 0.6391(3) 0.6730(2) 0.0515(19) Uani 1 1 d . . .
H116 H -0.1168 0.6521 0.6516 0.062 Uiso 1 1 calc R . .
C117 C -0.0609(3) 0.6687(3) 0.7052(2) 0.0440(17) Uani 1 1 d . . .
C118 C -0.0631(4) 0.5377(3) 0.65305(19) 0.066(2) Uani 1 1 d . . .
H11G H -0.0163 0.5255 0.6506 0.098 Uiso 1 1 calc R . .
H11H H -0.0902 0.5487 0.6290 0.098 Uiso 1 1 calc R . .
H11I H -0.0872 0.5074 0.6627 0.098 Uiso 1 1 calc R . .
C119 C -0.0773(4) 0.7272(3) 0.7141(2) 0.068(2) Uani 1 1 d . . .
H11J H -0.1037 0.7271 0.7338 0.102 Uiso 1 1 calc R . .
H11K H -0.1054 0.7447 0.6923 0.102 Uiso 1 1 calc R . .
H11L H -0.0335 0.7477 0.7220 0.102 Uiso 1 1 calc R . .
C120 C 0.2551(3) 0.4737(3) 0.7926(2) 0.055(2) Uani 1 1 d . . .
C121 C 0.3150(3) 0.4461(3) 0.7855(2) 0.071(2) Uani 1 1 d . . .
H121 H 0.3590 0.4429 0.8019 0.085 Uiso 1 1 calc R . .
C122 C 0.2981(3) 0.4252(3) 0.7511(2) 0.060(2) Uani 1 1 d . . .
C123 C 0.2455(4) 0.5052(4) 0.8258(2) 0.084(3) Uani 1 1 d . . .
H12D H 0.2003 0.5243 0.8205 0.126 Uiso 1 1 calc R . .
H12E H 0.2834 0.5322 0.8323 0.126 Uiso 1 1 calc R . .
H12F H 0.2467 0.4796 0.8462 0.126 Uiso 1 1 calc R . .
C124 C 0.3429(4) 0.3916(4) 0.7308(3) 0.095(3) Uani 1 1 d . . .
H12G H 0.3163 0.3597 0.7194 0.142 Uiso 1 1 calc R . .
H12H H 0.3849 0.3790 0.7480 0.142 Uiso 1 1 calc R . .
H12I H 0.3567 0.4144 0.7117 0.142 Uiso 1 1 calc R . .
C125 C 0.1387(3) 0.5675(3) 0.66237(18) 0.0428(17) Uani 1 1 d . . .
C126 C 0.1813(4) 0.5524(3) 0.6379(2) 0.057(2) Uani 1 1 d . . .
H126 H 0.1938 0.5743 0.6192 0.068 Uiso 1 1 calc R . .
C127 C 0.2012(4) 0.4984(3) 0.6471(2) 0.056(2) Uani 1 1 d . . .
C128 C 0.1065(4) 0.6239(3) 0.6648(2) 0.058(2) Uani 1 1 d . . .
H12J H 0.0726 0.6221 0.6809 0.087 Uiso 1 1 calc R . .
H12K H 0.0826 0.6358 0.6403 0.087 Uiso 1 1 calc R . .
H12L H 0.1435 0.6504 0.6748 0.087 Uiso 1 1 calc R . .
C129 C 0.2498(5) 0.4608(3) 0.6299(3) 0.086(3) Uani 1 1 d . . .
H12M H 0.2873 0.4464 0.6492 0.129 Uiso 1 1 calc R . .
H12N H 0.2704 0.4822 0.6124 0.129 Uiso 1 1 calc R . .
H12O H 0.2226 0.4301 0.6171 0.129 Uiso 1 1 calc R . .
C130 C 0.0013(3) 0.3827(3) 0.69021(17) 0.0419(17) Uani 1 1 d . . .
C131 C 0.0365(3) 0.3320(3) 0.69944(19) 0.0486(18) Uani 1 1 d . . .
H131 H 0.0158 0.2968 0.7007 0.058 Uiso 1 1 calc R . .
C132 C 0.1070(3) 0.3443(3) 0.70627(19) 0.0456(17) Uani 1 1 d . . .
C133 C -0.0764(3) 0.3918(3) 0.6784(2) 0.063(2) Uani 1 1 d . . .
H13D H -0.0903 0.4236 0.6915 0.094 Uiso 1 1 calc R . .
H13E H -0.1015 0.3589 0.6841 0.094 Uiso 1 1 calc R . .
H13F H -0.0882 0.3988 0.6520 0.094 Uiso 1 1 calc R . .
C134 C 0.1680(4) 0.3056(3) 0.7190(3) 0.077(3) Uani 1 1 d . . .
H13G H 0.2011 0.3086 0.7025 0.115 Uiso 1 1 calc R . .
H13H H 0.1507 0.2677 0.7188 0.115 Uiso 1 1 calc R . .
H13I H 0.1918 0.3156 0.7439 0.115 Uiso 1 1 calc R . .
B1 B 0.2114(4) 0.3910(4) 1.0838(2) 0.051(2) Uani 1 1 d . . .
H1 H 0.2285 0.4251 1.0978 0.061 Uiso 1 1 calc R . .
B2 B 0.1390(5) 0.1270(5) 1.0165(4) 0.094(4) Uani 1 1 d . . .
H2 H 0.1405 0.0864 1.0121 0.113 Uiso 1 1 calc R . .
B3 B 0.0271(3) 0.6476(3) 0.7675(2) 0.0382(18) Uani 1 1 d . . .
H3 H 0.0129 0.6849 0.7750 0.046 Uiso 1 1 calc R . .
B4 B 0.1850(3) 0.4284(3) 0.6977(2) 0.0424(19) Uani 1 1 d . . .
H4A H 0.2115 0.4027 0.6845 0.051 Uiso 1 1 calc R . .
C135 C 0.2211(8) 0.7038(7) 0.8718(4) 0.210(7) Uiso 1 1 d D . .
C136 C 0.2792(7) 0.7151(6) 0.8577(3) 0.167(6) Uiso 1 1 d D . .
H136 H 0.3049 0.6858 0.8499 0.200 Uiso 1 1 calc R . .
C137 C 0.3007(7) 0.7698(7) 0.8548(4) 0.181(6) Uiso 1 1 d D . .
H137 H 0.3388 0.7778 0.8433 0.218 Uiso 1 1 calc R . .
C138 C 0.2682(8) 0.8098(7) 0.8680(4) 0.210(7) Uiso 1 1 d D . .
H138 H 0.2816 0.8469 0.8650 0.253 Uiso 1 1 calc R . .
C139 C 0.2126(8) 0.7986(7) 0.8870(4) 0.188(6) Uiso 1 1 d D . .
H139 H 0.1924 0.8274 0.8986 0.225 Uiso 1 1 calc R . .
C140 C 0.1892(7) 0.7450(7) 0.8880(4) 0.188(6) Uiso 1 1 d D . .
H140 H 0.1516 0.7366 0.8996 0.225 Uiso 1 1 calc R . .
C141 C 0.1902(9) 0.6495(7) 0.8717(5) 0.254(9) Uiso 1 1 d D . .
H14D H 0.2163 0.6234 0.8595 0.381 Uiso 1 1 calc R . .
H14E H 0.1412 0.6508 0.8585 0.381 Uiso 1 1 calc R . .
H14F H 0.1921 0.6375 0.8969 0.381 Uiso 1 1 calc R . .
C142 C 0.2798(7) 0.2754(6) 0.8208(4) 0.078(5) Uiso 0.50 1 d PD A -1
C143 C 0.2480(7) 0.3244(6) 0.8148(5) 0.094(6) Uiso 0.50 1 d PD A -1
H143 H 0.2567 0.3449 0.7945 0.113 Uiso 0.50 1 calc PR A -1
C144 C 0.2039(8) 0.3486(7) 0.8350(5) 0.093(6) Uiso 0.50 1 d PD A -1
H144 H 0.1826 0.3834 0.8285 0.112 Uiso 0.50 1 calc PR A -1
C145 C 0.1939(9) 0.3223(8) 0.8619(5) 0.120(8) Uiso 0.50 1 d PD A -1
H145 H 0.1649 0.3375 0.8770 0.144 Uiso 0.50 1 calc PR A -1
C146 C 0.2251(9) 0.2694(8) 0.8708(5) 0.099(6) Uiso 0.50 1 d PD A -1
H146 H 0.2153 0.2496 0.8911 0.119 Uiso 0.50 1 calc PR A -1
C147 C 0.2686(11) 0.2469(10) 0.8506(5) 0.165(16) Uiso 0.50 1 d PD A -1
H147 H 0.2906 0.2124 0.8570 0.198 Uiso 0.50 1 calc PR A -1
C148 C 0.3233(9) 0.2532(8) 0.7986(5) 0.135(8) Uiso 0.50 1 d PD A -1
H14G H 0.3256 0.2788 0.7785 0.202 Uiso 0.50 1 calc PR A -1
H14H H 0.3041 0.2179 0.7884 0.202 Uiso 0.50 1 calc PR A -1
H14I H 0.3705 0.2475 0.8133 0.202 Uiso 0.50 1 calc PR A -1
C242 C 0.3058(13) 0.1740(9) 0.9128(7) 0.30(2) Uiso 0.50 1 d PD B -2
C243 C 0.2605(14) 0.2095(11) 0.8923(7) 0.260(19) Uiso 0.50 1 d PD B -2
H243 H 0.2185 0.2166 0.9007 0.312 Uiso 0.50 1 calc PR B -2
C244 C 0.2677(17) 0.2371(12) 0.8604(8) 0.28(3) Uiso 0.50 1 d PD B -2
H244 H 0.2319 0.2606 0.8477 0.331 Uiso 0.50 1 calc PR B -2
C245 C 0.3232(17) 0.2296(11) 0.8494(7) 0.194(14) Uiso 0.50 1 d PD B -2
H245 H 0.3310 0.2452 0.8272 0.233 Uiso 0.50 1 calc PR B -2
C246 C 0.3739(15) 0.1961(12) 0.8721(8) 0.244(17) Uiso 0.50 1 d PD B -2
H246 H 0.4175 0.1929 0.8647 0.293 Uiso 0.50 1 calc PR B -2
C247 C 0.3691(13) 0.1679(12) 0.9030(8) 0.34(3) Uiso 0.50 1 d PD B -2
H247 H 0.4060 0.1461 0.9165 0.407 Uiso 0.50 1 calc PR B -2
C248 C 0.2886(14) 0.1450(11) 0.9422(7) 0.182(12) Uiso 0.50 1 d PD B -2
H24D H 0.2417 0.1560 0.9452 0.273 Uiso 0.50 1 calc PR B -2
H24E H 0.3229 0.1535 0.9646 0.273 Uiso 0.50 1 calc PR B -2
H24F H 0.2891 0.1054 0.9372 0.273 Uiso 0.50 1 calc PR B -2
C149 C 0.3831(12) 0.0004(11) 0.9544(6) 0.36(3) Uiso 0.50 1 d PD C -1
C150 C 0.3727(17) 0.0547(10) 0.9456(10) 0.72(8) Uiso 0.50 1 d PD C -1
H150 H 0.4075 0.0817 0.9540 0.861 Uiso 0.50 1 calc PR C -1
C151 C 0.3074(18) 0.0686(11) 0.9234(9) 0.43(4) Uiso 0.50 1 d PD C -1
H151 H 0.2984 0.1061 0.9166 0.515 Uiso 0.50 1 calc PR C -1
C152 C 0.2611(13) 0.0335(13) 0.9123(7) 0.215(15) Uiso 0.50 1 d PD C -1
H152 H 0.2169 0.0457 0.8990 0.258 Uiso 0.50 1 calc PR C -1
C153 C 0.2714(11) -0.0235(11) 0.9186(6) 0.146(9) Uiso 0.50 1 d PD C -1
H153 H 0.2377 -0.0504 0.9081 0.175 Uiso 0.50 1 calc PR C -1
C154 C 0.3340(13) -0.0369(9) 0.9411(7) 0.29(2) Uiso 0.50 1 d PD C -1
H154 H 0.3429 -0.0745 0.9476 0.350 Uiso 0.50 1 calc PR C -1
C155 C 0.4493(14) -0.0151(15) 0.9788(9) 0.27(2) Uiso 0.50 1 d PD C -1
H15A H 0.4781 0.0179 0.9854 0.411 Uiso 0.50 1 calc PR C -1
H15B H 0.4745 -0.0414 0.9663 0.411 Uiso 0.50 1 calc PR C -1
H15C H 0.4393 -0.0322 1.0010 0.411 Uiso 0.50 1 calc PR C -1
C156 C 0.2591(11) 0.5067(9) 0.9496(5) 0.498(9) Uiso 1 1 d D D -1
C157 C 0.3221(12) 0.5053(10) 0.9411(7) 0.498(9) Uiso 1 1 d D D -1
H157 H 0.3324 0.4775 0.9251 0.597 Uiso 1 1 calc R D -1
C158 C 0.3749(11) 0.5452(12) 0.9556(8) 0.498(9) Uiso 1 1 d D D -1
H158 H 0.4194 0.5443 0.9490 0.597 Uiso 1 1 calc R D -1
C159 C 0.3618(15) 0.5800(11) 0.9764(7) 0.498(9) Uiso 1 1 d D D -1
H159 H 0.3980 0.6035 0.9887 0.597 Uiso 1 1 calc R D -1
C160 C 0.2917(17) 0.5858(9) 0.9826(6) 0.498(9) Uiso 1 1 d D D -1
H160 H 0.2806 0.6162 0.9964 0.597 Uiso 1 1 calc R D -1
C161 C 0.2427(12) 0.5495(10) 0.9692(6) 0.498(9) Uiso 1 1 d D D -1
H161 H 0.1965 0.5535 0.9733 0.597 Uiso 1 1 calc R D -1
C162 C 0.2077(15) 0.4637(11) 0.9377(8) 0.498(9) Uiso 1 1 d D D -1
H16A H 0.2266 0.4370 0.9225 0.746 Uiso 1 1 calc R D -1
H16B H 0.1648 0.4802 0.9233 0.746 Uiso 1 1 calc R D -1
H16C H 0.1968 0.4450 0.9591 0.746 Uiso 1 1 calc R D -1

loop_
_atom_site_aniso_label
_atom_site_aniso_U_11
_atom_site_aniso_U_22
_atom_site_aniso_U_33
_atom_site_aniso_U_23
_atom_site_aniso_U_13
_atom_site_aniso_U_12
La1 0.03600(17) 0.0541(3) 0.0361(2) 0.0022(2) 0.00034(15) -0.00014(16)
La2 0.02893(15) 0.0311(2) 0.0423(2) 0.00018(18) 0.01337(14) -0.00432(14)
Fe1 0.0271(4) 0.0339(6) 0.0464(6) 0.0047(4) 0.0130(4) 0.0011(3)
Fe2 0.0266(4) 0.0326(6) 0.0508(6) -0.0007(5) 0.0098(4) -0.0045(3)
O1 0.0308(18) 0.037(3) 0.050(3) 0.005(2) 0.0131(19) 0.0044(17)
O2 0.037(2) 0.044(3) 0.063(3) 0.014(2) 0.023(2) 0.0085(18)
O3 0.034(2) 0.072(4) 0.047(3) 0.020(3) 0.000(2) -0.009(2)
O4 0.039(2) 0.055(4) 0.048(3) 0.018(3) 0.003(2) -0.005(2)
O5 0.039(2) 0.032(3) 0.051(3) -0.001(2) 0.012(2) -0.0112(17)
O6 0.0304(19) 0.037(3) 0.061(3) -0.002(2) 0.003(2) -0.0065(17)
O7 0.0304(19) 0.048(3) 0.054(3) 0.015(2) 0.0096(19) -0.0005(18)
O8 0.0242(18) 0.044(3) 0.048(3) 0.007(2) 0.0092(17) -0.0012(16)
O9 0.0336(19) 0.041(3) 0.059(3) -0.006(2) 0.015(2) -0.0007(17)
N1 0.028(2) 0.033(3) 0.041(3) 0.003(3) 0.009(2) -0.0005(19)
N2 0.030(2) 0.037(4) 0.040(3) 0.002(3) 0.014(2) -0.001(2)
N3 0.061(3) 0.038(4) 0.048(4) -0.001(3) 0.013(3) 0.006(3)
N4 0.048(3) 0.055(4) 0.056(4) 0.003(3) 0.006(3) 0.001(3)
N5 0.046(3) 0.054(4) 0.060(4) 0.013(3) 0.010(3) -0.011(3)
N6 0.048(3) 0.059(5) 0.042(3) 0.002(3) 0.008(3) -0.001(3)
N7 0.046(3) 0.030(4) 0.043(3) -0.001(3) 0.003(3) -0.004(2)
N8 0.060(3) 0.033(4) 0.043(3) 0.001(3) -0.001(3) -0.006(3)
N9 0.050(3) 0.061(5) 0.112(6) -0.032(4) 0.001(3) 0.006(3)
N10 0.042(3) 0.051(5) 0.074(5) -0.009(3) -0.003(3) -0.001(3)
N11 0.057(3) 0.046(5) 0.084(5) -0.013(4) 0.006(3) -0.018(3)
N12 0.060(3) 0.054(5) 0.051(4) -0.007(3) 0.011(3) -0.009(3)
N13 0.053(4) 0.195(11) 0.086(7) -0.102(8) 0.022(4) -0.029(6)
N14 0.058(4) 0.162(9) 0.055(5) -0.044(6) -0.011(4) 0.036(5)
N15 0.030(2) 0.028(3) 0.047(3) 0.005(3) 0.012(2) -0.004(2)
N16 0.025(2) 0.033(3) 0.041(3) -0.002(3) 0.008(2) -0.0025(19)
N17 0.039(2) 0.035(4) 0.037(3) -0.004(3) 0.013(2) 0.000(2)
N18 0.045(3) 0.039(4) 0.040(3) 0.004(3) 0.015(2) -0.003(2)
N19 0.041(2) 0.024(3) 0.042(3) 0.000(2) 0.016(2) -0.002(2)
N20 0.040(3) 0.033(4) 0.051(3) -0.009(3) 0.020(2) -0.004(2)
N21 0.036(2) 0.031(4) 0.047(3) 0.003(3) 0.011(2) 0.001(2)
N22 0.038(2) 0.038(4) 0.040(3) -0.001(3) 0.009(2) -0.006(2)
N23 0.030(2) 0.042(4) 0.056(4) -0.009(3) 0.016(2) -0.002(2)
N24 0.034(2) 0.051(4) 0.052(4) -0.007(3) 0.012(3) -0.005(2)
N25 0.044(3) 0.029(4) 0.050(3) -0.006(3) 0.026(2) -0.008(2)
N26 0.045(3) 0.029(4) 0.049(4) -0.002(3) 0.022(2) -0.006(2)
N27 0.039(2) 0.034(4) 0.046(3) 0.000(3) 0.017(2) -0.005(2)
N28 0.036(2) 0.036(4) 0.058(4) -0.002(3) 0.011(2) -0.007(2)
C1 0.031(3) 0.029(4) 0.036(4) 0.002(3) 0.008(3) 0.000(2)
C2 0.034(3) 0.026(4) 0.044(4) -0.002(3) 0.008(3) 0.002(2)
C3 0.033(3) 0.028(4) 0.043(4) -0.006(3) 0.008(3) 0.003(2)
C4 0.038(3) 0.044(5) 0.037(4) -0.001(3) 0.003(3) 0.001(3)
C5 0.041(3) 0.046(5) 0.040(4) 0.005(3) 0.008(3) -0.008(3)
C6 0.033(3) 0.036(4) 0.048(4) 0.000(3) 0.011(3) 0.001(2)
C7 0.030(3) 0.043(5) 0.054(4) 0.000(3) 0.007(3) 0.004(3)
C8 0.030(3) 0.062(6) 0.081(6) 0.005(4) 0.013(3) -0.008(3)
C9 0.040(3) 0.063(6) 0.068(5) -0.005(4) 0.010(3) 0.011(3)
C10 0.036(3) 0.084(6) 0.063(5) 0.004(4) 0.007(3) 0.007(3)
C11 0.044(3) 0.050(5) 0.060(5) 0.022(4) 0.008(3) -0.001(3)
C12 0.117(7) 0.112(9) 0.059(6) 0.009(6) 0.044(5) -0.014(6)
C13 0.111(7) 0.107(8) 0.073(6) 0.017(6) 0.022(5) -0.057(6)
C14 0.085(6) 0.128(9) 0.099(7) 0.083(7) 0.019(5) 0.008(6)
C15 0.031(3) 0.032(4) 0.043(4) 0.003(3) 0.012(3) 0.003(2)
C16 0.040(3) 0.054(5) 0.045(4) 0.009(4) 0.018(3) -0.003(3)
C17 0.040(3) 0.043(5) 0.048(4) -0.001(4) 0.020(3) 0.001(3)
C18 0.039(3) 0.051(5) 0.067(5) 0.011(4) 0.024(3) 0.003(3)
C19 0.043(4) 0.075(6) 0.080(6) 0.020(5) 0.030(4) -0.006(4)
C20 0.058(4) 0.065(6) 0.067(5) 0.009(4) 0.030(4) -0.009(4)
C21 0.048(4) 0.065(6) 0.073(5) 0.030(4) 0.022(4) 0.001(3)
C22 0.035(3) 0.089(8) 0.103(8) 0.031(6) 0.032(4) 0.008(4)
C23 0.044(4) 0.166(11) 0.151(10) 0.076(8) 0.049(5) 0.024(5)
C24 0.076(6) 0.096(9) 0.184(12) 0.053(8) 0.067(7) 0.037(5)
C25 0.047(4) 0.165(10) 0.087(7) 0.042(7) 0.012(5) 0.000(5)
C26 0.067(5) 0.118(9) 0.096(7) 0.063(7) 0.039(5) -0.005(5)
C27 0.123(9) 0.174(14) 0.218(15) 0.087(12) 0.039(10) -0.058(9)
C28 0.113(9) 0.251(17) 0.239(16) 0.202(14) 0.080(10) 0.027(10)
C29 0.287(19) 0.183(15) 0.154(13) 0.055(11) 0.180(14) 0.048(13)
C30 0.035(3) 0.051(5) 0.052(4) 0.011(4) 0.009(3) -0.002(3)
C31 0.030(3) 0.031(4) 0.041(4) 0.004(3) 0.010(3) -0.002(2)
C32 0.033(3) 0.035(4) 0.043(4) -0.005(3) 0.011(3) -0.001(2)
C33 0.034(3) 0.036(4) 0.036(4) 0.005(3) 0.006(3) 0.000(2)
C34 0.034(3) 0.041(5) 0.036(4) 0.001(3) 0.005(3) -0.002(3)
C35 0.027(3) 0.061(5) 0.052(4) 0.014(4) 0.006(3) -0.004(3)
C36 0.036(3) 0.054(5) 0.052(4) 0.020(4) 0.007(3) -0.004(3)
C37 0.043(3) 0.041(5) 0.035(4) -0.001(3) 0.000(3) 0.001(3)
C38 0.059(4) 0.070(7) 0.052(5) -0.005(4) 0.014(4) 0.021(4)
C39 0.068(5) 0.075(7) 0.056(5) 0.005(5) 0.014(4) 0.038(4)
C40 0.088(5) 0.039(6) 0.055(5) 0.002(4) 0.022(4) 0.021(4)
C41 0.049(4) 0.107(8) 0.093(7) -0.007(6) 0.014(4) 0.014(4)
C42 0.107(6) 0.038(6) 0.104(7) 0.015(5) 0.032(6) 0.016(5)
C43 0.055(4) 0.116(8) 0.048(5) 0.001(5) 0.022(4) -0.003(4)
C44 0.064(5) 0.124(9) 0.087(7) 0.009(6) 0.034(5) -0.032(5)
C45 0.075(5) 0.086(8) 0.072(6) 0.013(5) 0.017(5) -0.027(5)
C46 0.095(6) 0.155(11) 0.082(7) -0.002(7) 0.051(6) -0.007(6)
C47 0.108(7) 0.120(10) 0.126(9) -0.011(7) 0.033(7) -0.072(7)
C48 0.066(4) 0.028(5) 0.044(4) 0.007(4) -0.001(3) -0.004(3)
C49 0.049(3) 0.040(5) 0.034(4) 0.009(4) -0.005(3) -0.003(3)
C50 0.037(3) 0.057(6) 0.040(4) -0.011(4) 0.004(3) -0.002(3)
C51 0.120(7) 0.058(7) 0.067(6) 0.010(5) -0.029(5) -0.014(5)
C52 0.100(6) 0.052(6) 0.075(6) -0.011(5) -0.020(5) -0.013(4)
C53 0.047(4) 0.056(6) 0.071(6) -0.005(4) -0.004(4) 0.006(3)
C54 0.046(4) 0.070(7) 0.140(9) -0.016(6) 0.009(5) 0.013(4)
C55 0.077(6) 0.067(7) 0.132(9) -0.033(6) 0.011(6) 0.014(5)
C56 0.044(4) 0.084(7) 0.106(7) -0.012(6) -0.010(4) 0.001(4)
C57 0.124(9) 0.083(10) 0.256(16) -0.081(10) 0.050(10) 0.022(7)
C58 0.078(5) 0.067(7) 0.042(5) -0.002(4) 0.003(4) -0.019(4)
C59 0.080(5) 0.063(7) 0.067(6) 0.020(5) -0.004(5) -0.029(5)
C60 0.071(5) 0.047(8) 0.115(9) -0.015(6) -0.011(6) -0.007(4)
C61 0.136(8) 0.085(8) 0.077(7) -0.011(6) 0.062(6) -0.023(6)
C62 0.119(8) 0.062(9) 0.211(14) -0.008(8) 0.007(8) -0.024(6)
C63 0.054(5) 0.33(2) 0.042(6) -0.054(11) -0.007(5) 0.066(9)
C64 0.073(7) 0.34(3) 0.072(9) -0.092(14) 0.035(8) -0.045(11)
C65 0.094(8) 0.28(2) 0.120(12) -0.131(14) 0.061(10) -0.098(11)
C66 0.188(14) 0.44(3) 0.039(6) -0.007(11) 0.005(8) 0.227(18)
C67 0.265(18) 0.37(3) 0.200(16) -0.222(18) 0.135(14) -0.253(19)
C68 0.037(3) 0.023(4) 0.052(4) -0.004(3) 0.016(3) -0.003(2)
C69 0.038(3) 0.020(4) 0.053(4) -0.001(3) 0.014(3) 0.003(2)
C70 0.044(3) 0.030(4) 0.051(4) -0.001(3) 0.015(3) -0.006(3)
C71 0.048(3) 0.032(5) 0.061(5) 0.000(4) 0.030(3) -0.009(3)
C72 0.051(3) 0.031(5) 0.051(4) 0.002(3) 0.017(3) 0.000(3)
C73 0.040(3) 0.033(4) 0.054(5) -0.002(3) 0.015(3) -0.005(3)
C74 0.043(3) 0.063(6) 0.067(5) 0.007(4) 0.018(3) -0.016(3)
C75 0.042(4) 0.092(7) 0.100(7) -0.004(5) 0.022(4) 0.001(4)
C76 0.053(4) 0.073(6) 0.077(6) -0.006(5) 0.013(4) -0.024(4)
C77 0.070(5) 0.102(8) 0.100(7) 0.019(6) 0.027(5) -0.045(5)
C78 0.061(4) 0.042(5) 0.051(5) 0.007(4) 0.019(4) -0.002(3)
C79 0.50(3) 0.224(18) 0.045(7) -0.015(9) -0.021(12) 0.23(2)
C80 0.087(8) 0.38(2) 0.119(10) 0.129(13) 0.020(7) 0.045(11)
C81 0.277(18) 0.175(15) 0.196(14) 0.152(13) -0.150(14) -0.151(14)
C82 0.032(3) 0.029(4) 0.050(4) -0.004(3) 0.013(3) -0.001(2)
C83 0.032(3) 0.039(5) 0.040(4) -0.006(3) 0.006(3) -0.003(3)
C84 0.028(3) 0.035(5) 0.060(5) -0.010(4) 0.004(3) 0.000(3)
C85 0.035(3) 0.046(5) 0.091(6) -0.006(5) -0.005(4) -0.007(3)
C86 0.031(3) 0.054(6) 0.094(6) -0.012(5) -0.012(4) -0.003(3)
C87 0.031(3) 0.060(5) 0.046(4) -0.009(4) 0.005(3) 0.001(3)
C88 0.036(3) 0.058(5) 0.040(4) -0.007(4) 0.004(3) -0.005(3)
C89 0.054(5) 0.053(7) 0.187(12) 0.044(7) -0.052(6) -0.028(4)
C90 0.053(5) 0.178(13) 0.228(16) 0.130(12) 0.022(8) -0.018(6)
C91 0.132(9) 0.051(8) 0.246(15) 0.025(8) -0.105(10) -0.034(6)
C92 0.088(7) 0.113(10) 0.34(2) 0.084(11) -0.108(10) -0.071(7)
C93 0.036(3) 0.075(6) 0.047(5) -0.005(4) 0.000(3) 0.001(3)
C94 0.065(5) 0.095(8) 0.061(6) 0.012(5) -0.005(4) 0.000(4)
C95 0.041(4) 0.095(7) 0.071(6) 0.022(5) 0.001(4) 0.009(4)
C96 0.063(5) 0.131(9) 0.060(6) -0.022(6) 0.003(4) 0.015(5)
C97 0.034(3) 0.036(4) 0.044(4) 0.000(3) 0.009(3) -0.006(3)
C98 0.028(3) 0.023(4) 0.051(4) -0.002(3) 0.012(3) -0.006(2)
C99 0.029(3) 0.024(4) 0.036(4) -0.004(3) 0.005(2) -0.003(2)
C100 0.027(2) 0.033(4) 0.037(4) -0.001(3) 0.004(2) -0.003(2)
C101 0.033(3) 0.033(4) 0.037(4) 0.000(3) 0.011(3) 0.000(2)
C102 0.022(3) 0.042(5) 0.063(5) 0.013(4) 0.005(3) -0.002(2)
C103 0.030(3) 0.042(5) 0.051(4) 0.018(3) 0.004(3) -0.002(3)
C104 0.035(3) 0.027(4) 0.042(4) -0.002(3) 0.008(3) -0.005(2)
C105 0.049(3) 0.046(5) 0.037(4) -0.001(4) 0.010(3) -0.012(3)
C106 0.061(4) 0.060(6) 0.041(4) -0.002(4) 0.016(3) -0.010(4)
C107 0.044(3) 0.054(5) 0.050(5) -0.016(4) 0.018(3) -0.004(3)
C108 0.085(5) 0.060(6) 0.052(5) 0.013(4) 0.018(4) -0.007(4)
C109 0.065(4) 0.080(7) 0.068(5) -0.021(5) 0.032(4) -0.001(4)
C110 0.040(3) 0.042(5) 0.048(4) -0.010(3) 0.014(3) -0.007(3)
C111 0.043(3) 0.045(5) 0.063(5) -0.006(4) 0.013(3) -0.018(3)
C112 0.042(3) 0.039(5) 0.043(4) -0.001(3) 0.008(3) -0.007(3)
C113 0.039(3) 0.062(6) 0.084(6) -0.017(4) 0.030(4) -0.011(3)
C114 0.058(4) 0.031(5) 0.088(6) -0.014(4) 0.017(4) -0.008(3)
C115 0.046(3) 0.054(6) 0.040(4) 0.013(4) 0.012(3) 0.002(3)
C116 0.045(3) 0.062(6) 0.049(5) 0.023(4) 0.014(3) 0.006(3)
C117 0.039(3) 0.042(5) 0.054(5) 0.012(4) 0.014(3) 0.004(3)
C118 0.083(5) 0.069(6) 0.041(5) -0.006(4) 0.004(4) 0.000(4)
C119 0.069(5) 0.052(6) 0.081(6) 0.007(5) 0.012(4) 0.018(4)
C120 0.038(3) 0.065(6) 0.059(5) -0.010(4) 0.001(3) -0.002(3)
C121 0.033(3) 0.091(7) 0.082(6) -0.011(5) -0.002(4) 0.008(3)
C122 0.034(3) 0.066(6) 0.078(6) -0.017(5) 0.004(4) -0.001(3)
C123 0.056(4) 0.128(9) 0.064(6) -0.030(6) 0.002(4) -0.004(5)
C124 0.039(4) 0.110(8) 0.134(9) -0.046(7) 0.016(5) 0.015(4)
C125 0.042(3) 0.041(5) 0.047(4) 0.001(4) 0.015(3) -0.005(3)
C126 0.074(4) 0.049(6) 0.059(5) -0.001(4) 0.037(4) -0.016(4)
C127 0.064(4) 0.050(6) 0.064(5) -0.008(4) 0.038(4) -0.017(4)
C128 0.067(4) 0.052(6) 0.061(5) 0.018(4) 0.028(4) -0.004(4)
C129 0.115(7) 0.064(7) 0.106(7) 0.006(5) 0.084(6) 0.007(5)
C130 0.040(3) 0.049(5) 0.038(4) -0.004(3) 0.010(3) -0.013(3)
C131 0.050(4) 0.036(5) 0.062(5) -0.007(4) 0.016(3) -0.016(3)
C132 0.047(3) 0.031(5) 0.062(5) 0.000(4) 0.021(3) -0.011(3)
C133 0.040(3) 0.066(6) 0.079(6) 0.009(4) 0.006(4) -0.019(3)
C134 0.061(4) 0.054(6) 0.122(8) 0.022(5) 0.037(5) 0.005(4)
B1 0.053(4) 0.037(6) 0.056(6) -0.006(4) -0.005(4) -0.006(3)
B2 0.065(6) 0.091(10) 0.121(11) -0.075(8) 0.009(7) -0.024(5)
B3 0.040(3) 0.028(5) 0.048(5) -0.004(4) 0.012(3) 0.005(3)
B4 0.046(4) 0.031(5) 0.055(5) -0.012(4) 0.020(4) -0.006(3)

loop_
_atom_type_symbol
_atom_type_description
_atom_type_scat_dispersion_real
_atom_type_scat_dispersion_imag
_atom_type_scat_source
La La -0.2871 2.4523 'International Tables Vol C Tables 4.2.6.8 and 6.1.1.4'
Fe Fe 0.3463 0.8444 'International Tables Vol C Tables 4.2.6.8 and 6.1.1.4'
O O 0.0106 0.0060 'International Tables Vol C Tables 4.2.6.8 and 6.1.1.4'
N N 0.0061 0.0033 'International Tables Vol C Tables 4.2.6.8 and 6.1.1.4'
C C 0.0033 0.0016 'International Tables Vol C Tables 4.2.6.8 and 6.1.1.4'
B B 0.0013 0.0007 'International Tables Vol C Tables 4.2.6.8 and 6.1.1.4'
H H 0.0000 0.0000 'International Tables Vol C Tables 4.2.6.8 and 6.1.1.4'

loop_
_geom_angle_atom_site_label_1
_geom_angle_atom_site_label_2
_geom_angle_atom_site_label_3
_geom_angle
O3 La1 O4 52.08(13)
O3 La1 N12 131.31(15)
O4 La1 N12 80.24(16)
O3 La1 N6 76.33(15)
O4 La1 N6 127.99(16)
N12 La1 N6 151.72(17)
O3 La1 N8 133.38(17)
O4 La1 N8 134.75(16)
N12 La1 N8 85.48(18)
N6 La1 N8 75.10(17)
O3 La1 N14 81.2(2)
O4 La1 N14 75.79(17)
N12 La1 N14 77.6(3)
N6 La1 N14 105.3(3)
N8 La1 N14 141.9(2)
O3 La1 N10 136.02(17)
O4 La1 N10 139.78(17)
N12 La1 N10 73.79(18)
N6 La1 N10 81.01(18)
N8 La1 N10 73.52(18)
N14 La1 N10 69.1(2)
O3 La1 N4 75.40(16)
O4 La1 N4 75.37(15)
N12 La1 N4 104.42(19)
N6 La1 N4 86.91(17)
N8 La1 N4 67.04(17)
N14 La1 N4 150.25(18)
N10 La1 N4 140.49(17)
O3 La1 C37 26.21(15)
O4 La1 C37 25.86(14)
N12 La1 C37 105.67(18)
N6 La1 C37 102.36(18)
N8 La1 C37 140.75(18)
N14 La1 C37 77.2(2)
N10 La1 C37 145.60(18)
N4 La1 C37 73.73(17)
O8 La2 O7 51.82(12)
O8 La2 N22 130.48(13)
O7 La2 N22 79.29(14)
O8 La2 N24 77.04(14)
O7 La2 N24 128.47(15)
N22 La2 N24 152.24(16)
O8 La2 N26 133.45(14)
O7 La2 N26 134.43(14)
N22 La2 N26 84.64(15)
N24 La2 N26 75.13(16)
O8 La2 N18 80.24(15)
O7 La2 N18 76.28(14)
N22 La2 N18 81.03(16)
N24 La2 N18 103.63(16)
N26 La2 N18 142.49(16)
O8 La2 N20 136.91(15)
O7 La2 N20 138.43(14)
N22 La2 N20 74.07(15)
N24 La2 N20 82.15(15)
N26 La2 N20 74.22(15)
N18 La2 N20 68.56(15)
O8 La2 N28 75.77(15)
O7 La2 N28 75.58(14)
N22 La2 N28 101.91(16)
N24 La2 N28 87.40(15)
N26 La2 N28 66.46(15)
N18 La2 N28 150.59(15)
N20 La2 N28 140.67(15)
O8 La2 C104 25.91(14)
O7 La2 C104 25.91(13)
N22 La2 C104 104.92(15)
N24 La2 C104 102.78(16)
N26 La2 C104 140.52(16)
N18 La2 C104 76.90(16)
N20 La2 C104 145.22(16)
N28 La2 C104 74.08(16)
O9 Fe1 O2 109.96(18)
O9 Fe1 O1 106.78(19)
O2 Fe1 O1 94.34(17)
O9 Fe1 N2 103.56(19)
O2 Fe1 N2 85.98(18)
O1 Fe1 N2 147.50(19)
O9 Fe1 N1 102.86(17)
O2 Fe1 N1 145.8(2)
O1 Fe1 N1 85.12(17)
N2 Fe1 N1 77.00(18)
O9 Fe2 O6 111.40(18)
O9 Fe2 O5 104.67(19)
O6 Fe2 O5 96.84(18)
O9 Fe2 N15 102.94(19)
O6 Fe2 N15 143.59(19)
O5 Fe2 N15 85.57(17)
O9 Fe2 N16 100.75(19)
O6 Fe2 N16 85.19(18)
O5 Fe2 N16 151.68(17)
N15 Fe2 N16 76.70(18)
C2 O1 Fe1 126.8(3)
C17 O2 Fe1 130.3(4)
C37 O3 La1 94.4(4)
C37 O4 La1 91.9(3)
C69 O5 Fe2 127.2(4)
C84 O6 Fe2 129.9(4)
C104 O7 La2 92.4(3)
C104 O8 La2 94.4(4)
Fe2 O9 Fe1 155.9(2)
C15 N1 C31 121.5(4)
C15 N1 Fe1 122.0(4)
C31 N1 Fe1 115.4(4)
C30 N2 C32 121.4(5)
C30 N2 Fe1 122.5(4)
C32 N2 Fe1 115.7(4)
C40 N3 N4 110.3(6)
C40 N3 B1 124.0(6)
N4 N3 B1 124.1(6)
C38 N4 N3 105.7(6)
C38 N4 La1 125.1(5)
N3 N4 La1 94.0(4)
C45 N5 N6 109.8(7)
C45 N5 B1 130.6(7)
N6 N5 B1 119.5(5)
C43 N6 N5 104.1(6)
C43 N6 La1 136.0(6)
N5 N6 La1 119.3(4)
C50 N7 N8 108.5(5)
C50 N7 B1 128.8(6)
N8 N7 B1 122.3(5)
C48 N8 N7 105.7(5)
C48 N8 La1 137.5(5)
N7 N8 La1 116.9(4)
C55 N9 N10 109.0(6)
C55 N9 B2 128.1(8)
N10 N9 B2 122.6(6)
C53 N10 N9 105.3(6)
C53 N10 La1 136.5(5)
N9 N10 La1 118.1(4)
C60 N11 N12 110.7(8)
C60 N11 B2 128.1(9)
N12 N11 B2 121.2(8)
C58 N12 N11 105.2(7)
C58 N12 La1 131.0(6)
N11 N12 La1 122.7(5)
N14 N13 C65 107.6(14)
N14 N13 B2 123.8(7)
C65 N13 B2 128.5(15)
C63 N14 N13 106.7(13)
C63 N14 La1 132.5(10)
N13 N14 La1 115.1(6)
C82 N15 C98 121.2(5)
C82 N15 Fe2 120.7(4)
C98 N15 Fe2 115.9(4)
C97 N16 C99 121.9(5)
C97 N16 Fe2 121.9(4)
C99 N16 Fe2 115.6(4)
C107 N17 N18 108.7(5)
C107 N17 B3 127.6(6)
N18 N17 B3 123.1(5)
C105 N18 N17 106.1(5)
C105 N18 La2 132.4(4)
N17 N18 La2 112.0(3)
C112 N19 N20 110.4(5)
C112 N19 B3 126.8(5)
N20 N19 B3 122.6(5)
C110 N20 N19 105.0(5)
C110 N20 La2 136.9(4)
N19 N20 La2 118.0(3)
C117 N21 N22 109.0(5)
C117 N21 B3 129.7(6)
N22 N21 B3 121.1(5)
C115 N22 N21 107.7(5)
C115 N22 La2 130.0(5)
N21 N22 La2 121.5(3)
C122 N23 N24 109.9(5)
C122 N23 B4 128.9(6)
N24 N23 B4 121.1(5)
C120 N24 N23 107.7(5)
C120 N24 La2 134.4(4)
N23 N24 La2 117.7(3)
C127 N25 N26 108.9(6)
C127 N25 B4 127.6(6)
N26 N25 B4 123.0(5)
C125 N26 N25 106.6(5)
C125 N26 La2 137.0(4)
N25 N26 La2 116.2(4)
C132 N27 N28 110.7(5)
C132 N27 B4 124.1(5)
N28 N27 B4 123.7(5)
C130 N28 N27 105.1(5)
C130 N28 La2 126.9(4)
N27 N28 La2 96.5(3)
C6 C1 C15 117.1(5)
C6 C1 C2 119.8(5)
C15 C1 C2 123.0(5)
O1 C2 C3 121.4(5)
O1 C2 C1 120.1(5)
C3 C2 C1 118.5(5)
C4 C3 C2 118.5(5)
C4 C3 C7 122.0(5)
C2 C3 C7 119.5(5)
C3 C4 C5 124.5(6)
C6 C5 C4 116.8(6)
C6 C5 C11 120.8(5)
C4 C5 C11 122.4(6)
C5 C6 C1 121.8(5)
C8 C7 C3 108.5(5)
C8 C7 C9 110.7(6)
C3 C7 C9 110.4(5)
C8 C7 C10 108.3(6)
C3 C7 C10 111.6(5)
C9 C7 C10 107.3(5)
C13 C11 C5 110.7(6)
C13 C11 C14 110.1(7)
C5 C11 C14 112.4(5)
C13 C11 C12 109.0(7)
C5 C11 C12 108.8(6)
C14 C11 C12 105.7(7)
N1 C15 C1 126.1(5)
C17 C16 C21 121.0(5)
C17 C16 C30 122.1(6)
C21 C16 C30 116.7(6)
O2 C17 C16 121.9(5)
O2 C17 C18 119.8(6)
C16 C17 C18 118.3(6)
C19 C18 C17 118.4(6)
C19 C18 C22 122.4(5)
C17 C18 C22 119.1(6)
C18 C19 C20 124.9(6)
C21 C20 C19 116.5(6)
C21 C20 C26 122.9(7)
C19 C20 C26 120.6(6)
C20 C21 C16 120.9(6)
C25 C22 C24 113.0(8)
C25 C22 C18 109.8(7)
C24 C22 C18 109.6(7)
C25 C22 C23 107.1(8)
C24 C22 C23 106.5(7)
C18 C22 C23 110.7(6)
C28 C26 C29 112.5(11)
C28 C26 C20 112.0(7)
C29 C26 C20 107.6(8)
C28 C26 C27 107.1(11)
C29 C26 C27 108.1(10)
C20 C26 C27 109.4(8)
N2 C30 C16 126.5(6)
C36 C31 C32 119.5(5)
C36 C31 N1 124.8(5)
C32 C31 N1 115.8(4)
C33 C32 C31 119.6(5)
C33 C32 N2 125.4(5)
C31 C32 N2 115.0(5)
C34 C33 C32 120.3(6)
C33 C34 C35 119.6(5)
C33 C34 C37 119.9(6)
C35 C34 C37 120.5(5)
C36 C35 C34 120.8(5)
C35 C36 C31 120.2(6)
O4 C37 O3 121.6(5)
O4 C37 C34 120.3(5)
O3 C37 C34 118.1(6)
O4 C37 La1 62.2(3)
O3 C37 La1 59.4(3)
C34 C37 La1 177.5(5)
N4 C38 C39 109.9(7)
N4 C38 C41 121.8(8)
C39 C38 C41 128.3(7)
C40 C39 C38 108.0(7)
C39 C40 N3 106.1(7)
C39 C40 C42 132.0(8)
N3 C40 C42 121.7(7)
N6 C43 C44 112.1(8)
N6 C43 C46 118.8(7)
C44 C43 C46 129.1(8)
C45 C44 C43 105.8(7)
C44 C45 N5 108.1(8)
C44 C45 C47 129.1(8)
N5 C45 C47 122.8(9)
N8 C48 C49 111.1(6)
N8 C48 C51 122.0(6)
C49 C48 C51 126.9(7)
C50 C49 C48 105.6(6)
C49 C50 N7 109.1(6)
C49 C50 C52 129.2(6)
N7 C50 C52 121.7(7)
N10 C53 C54 110.9(7)
N10 C53 C56 123.4(7)
C54 C53 C56 125.6(7)
C55 C54 C53 106.9(7)
C54 C55 N9 107.8(8)
C54 C55 C57 130.2(8)
N9 C55 C57 122.0(8)
N12 C58 C59 109.9(8)
N12 C58 C61 120.5(8)
C59 C58 C61 129.6(9)
C60 C59 C58 106.6(9)
N11 C60 C59 107.6(9)
N11 C60 C62 125.3(11)
C59 C60 C62 127.0(11)
N14 C63 C64 108.0(17)
N14 C63 C66 123.1(16)
C64 C63 C66 128.6(12)
C65 C64 C63 107.6(14)
C64 C65 N13 109.9(17)
C64 C65 C67 130.0(16)
N13 C65 C67 119.8(18)
C73 C68 C69 120.3(6)
C73 C68 C82 116.7(5)
C69 C68 C82 122.9(6)
O5 C69 C70 120.7(5)
O5 C69 C68 120.3(5)
C70 C69 C68 119.0(6)
C71 C70 C69 117.4(5)
C71 C70 C74 121.8(6)
C69 C70 C74 120.7(6)
C70 C71 C72 125.3(6)
C73 C72 C71 115.8(6)
C73 C72 C78 122.4(6)
C71 C72 C78 121.8(6)
C72 C73 C68 122.0(6)
C70 C74 C75 107.9(6)
C70 C74 C76 111.2(5)
C75 C74 C76 111.2(6)
C70 C74 C77 111.2(6)
C75 C74 C77 107.6(6)
C76 C74 C77 107.7(6)
C81 C78 C79 112.3(12)
C81 C78 C80 104.7(10)
C79 C78 C80 104.1(11)
C81 C78 C72 113.7(7)
C79 C78 C72 110.6(7)
C80 C78 C72 110.9(6)
N15 C82 C68 126.7(5)
C84 C83 C88 120.4(5)
C84 C83 C97 123.5(6)
C88 C83 C97 116.0(6)
O6 C84 C83 121.3(5)
O6 C84 C85 120.7(6)
C83 C84 C85 117.9(6)
C86 C85 C84 119.1(7)
C86 C85 C89 123.1(6)
C84 C85 C89 117.8(7)
C85 C86 C87 124.6(6)
C88 C87 C86 116.6(6)
C88 C87 C93 124.1(6)
C86 C87 C93 119.2(6)
C87 C88 C83 121.5(6)
C91 C89 C90 111.1(10)
C91 C89 C92 107.5(9)
C90 C89 C92 109.5(11)
C91 C89 C85 110.3(10)
C90 C89 C85 109.6(9)
C92 C89 C85 108.8(8)
C87 C93 C95 111.8(6)
C87 C93 C94 111.2(5)
C95 C93 C94 106.2(6)
C87 C93 C96 109.5(6)
C95 C93 C96 108.7(6)
C94 C93 C96 109.3(7)
N16 C97 C83 125.6(6)
C103 C98 C99 119.3(5)
C103 C98 N15 124.8(5)
C99 C98 N15 115.9(5)
C100 C99 C98 119.7(5)
C100 C99 N16 125.4(5)
C98 C99 N16 114.9(5)
C101 C100 C99 120.0(5)
C102 C101 C100 120.1(5)
C102 C101 C104 120.1(5)
C100 C101 C104 119.8(5)
C103 C102 C101 120.3(5)
C102 C103 C98 120.3(6)
O7 C104 O8 121.4(5)
O7 C104 C101 119.6(5)
O8 C104 C101 119.0(5)
O7 C104 La2 61.7(3)
O8 C104 La2 59.7(3)
C101 C104 La2 178.6(4)
N18 C105 C106 110.1(6)
N18 C105 C108 123.5(6)
C106 C105 C108 126.3(6)
C107 C106 C105 106.1(6)
N17 C107 C106 108.9(6)
N17 C107 C109 122.2(7)
C106 C107 C109 128.8(7)
N20 C110 C111 110.3(5)
N20 C110 C113 123.4(6)
C111 C110 C113 126.3(5)
C112 C111 C110 107.1(5)
C111 C112 N19 107.3(6)
C111 C112 C114 128.8(6)
N19 C112 C114 123.9(5)
N22 C115 C116 109.2(6)
N22 C115 C118 121.6(6)
C116 C115 C118 129.2(7)
C117 C116 C115 105.9(6)
N21 C117 C116 108.2(6)
N21 C117 C119 123.4(7)
C116 C117 C119 128.4(6)
N24 C120 C121 107.6(7)
N24 C120 C123 122.4(6)
C121 C120 C123 130.0(7)
C122 C121 C120 107.7(6)
C121 C122 N23 107.1(6)
C121 C122 C124 128.6(6)
N23 C122 C124 124.2(7)
N26 C125 C126 110.6(6)
N26 C125 C128 123.8(6)
C126 C125 C128 125.6(6)
C127 C126 C125 104.9(6)
N25 C127 C126 109.0(6)
N25 C127 C129 123.0(7)
C126 C127 C129 128.1(6)
N28 C130 C131 110.3(5)
N28 C130 C133 122.2(6)
C131 C130 C133 127.4(6)
C132 C131 C130 105.8(6)
N27 C132 C131 108.1(6)
N27 C132 C134 124.0(5)
C131 C132 C134 127.9(7)
N7 B1 N5 111.1(6)
N7 B1 N3 111.2(6)
N5 B1 N3 108.3(6)
N11 B2 N13 112.7(8)
N11 B2 N9 112.7(8)
N13 B2 N9 109.8(9)
N17 B3 N21 112.2(5)
N17 B3 N19 111.8(5)
N21 B3 N19 110.2(5)
N25 B4 N23 111.5(5)
N25 B4 N27 111.4(5)
N23 B4 N27 108.7(5)
C136 C135 C140 120.2(15)
C136 C135 C141 123.9(16)
C140 C135 C141 115.9(16)
C135 C136 C137 120.2(14)
C138 C137 C136 119.8(15)
C137 C138 C139 121.1(15)
C140 C139 C138 118.5(14)
C135 C140 C139 119.4(15)
C143 C142 C147 116.0(15)
C143 C142 C148 123.8(13)
C147 C142 C148 120.2(14)
C142 C143 C144 127.2(15)
C145 C144 C143 116.2(17)
C144 C145 C146 121.3(17)
C147 C146 C145 121.1(17)
C146 C147 C142 118.2(18)
C243 C242 C247 116.2(18)
C243 C242 C248 121.9(17)
C247 C242 C248 121.9(17)
C242 C243 C244 128(2)
C245 C244 C243 117(2)
C244 C245 C246 116(2)
C247 C246 C245 129(2)
C246 C247 C242 113(2)
C154 C149 C150 120.3(12)
C154 C149 C155 121.8(15)
C150 C149 C155 117.8(14)
C149 C150 C151 116.5(12)
C152 C151 C150 122.3(13)
C151 C152 C153 123.1(13)
C154 C153 C152 114.3(12)
C149 C154 C153 123.2(13)
C157 C156 C161 118.8(12)
C157 C156 C162 121.5(15)
C161 C156 C162 119.7(15)
C156 C157 C158 121.3(13)
C159 C158 C157 118.9(13)
C158 C159 C160 120.3(13)
C161 C160 C159 120.7(13)
C160 C161 C156 119.2(13)

loop_
_geom_bond_atom_site_label_1
_geom_bond_atom_site_label_2
_geom_bond_distance
La1 O3 2.486(4)
La1 O4 2.551(4)
La1 N12 2.593(6)
La1 N6 2.596(5)
La1 N8 2.611(5)
La1 N14 2.703(8)
La1 N10 2.716(6)
La1 N4 2.754(6)
La1 C37 2.881(6)
La2 O8 2.508(4)
La2 O7 2.553(4)
La2 N22 2.595(5)
La2 N24 2.631(5)
La2 N26 2.632(5)
La2 N18 2.668(5)
La2 N20 2.680(5)
La2 N28 2.734(5)
La2 C104 2.897(6)
Fe1 O9 1.769(4)
Fe1 O2 1.911(4)
Fe1 O1 1.913(4)
Fe1 N2 2.103(5)
Fe1 N1 2.115(4)
Fe2 O9 1.764(4)
Fe2 O6 1.909(4)
Fe2 O5 1.923(4)
Fe2 N15 2.103(4)
Fe2 N16 2.123(5)
O1 C2 1.316(7)
O2 C17 1.306(7)
O3 C37 1.276(7)
O4 C37 1.257(7)
O5 C69 1.319(7)
O6 C84 1.318(7)
O7 C104 1.267(7)
O8 C104 1.270(6)
N1 C15 1.289(7)
N1 C31 1.424(7)
N2 C30 1.296(7)
N2 C32 1.431(6)
N3 C40 1.375(8)
N3 N4 1.381(7)
N3 B1 1.569(9)
N4 C38 1.343(8)
N5 C45 1.348(9)
N5 N6 1.370(7)
N5 B1 1.547(10)
N6 C43 1.325(8)
N7 C50 1.357(8)
N7 N8 1.372(7)
N7 B1 1.526(10)
N8 C48 1.346(8)
N9 C55 1.366(9)
N9 N10 1.380(8)
N9 B2 1.549(10)
N10 C53 1.338(8)
N11 C60 1.319(11)
N11 N12 1.368(8)
N11 B2 1.512(13)
N12 C58 1.308(9)
N13 N14 1.360(12)
N13 C65 1.364(14)
N13 B2 1.528(16)
N14 C63 1.341(13)
N15 C82 1.303(7)
N15 C98 1.420(7)
N16 C97 1.290(7)
N16 C99 1.416(6)
N17 C107 1.356(7)
N17 N18 1.380(7)
N17 B3 1.531(9)
N18 C105 1.349(7)
N19 C112 1.362(7)
N19 N20 1.382(6)
N19 B3 1.549(7)
N20 C110 1.349(7)
N21 C117 1.351(7)
N21 N22 1.369(7)
N21 B3 1.537(9)
N22 C115 1.342(8)
N23 C122 1.346(7)
N23 N24 1.357(7)
N23 B4 1.562(9)
N24 C120 1.329(8)
N25 C127 1.357(8)
N25 N26 1.366(6)
N25 B4 1.515(9)
N26 C125 1.345(8)
N27 C132 1.349(8)
N27 N28 1.377(6)
N27 B4 1.565(8)
N28 C130 1.352(7)
C1 C6 1.419(8)
C1 C15 1.423(8)
C1 C2 1.430(7)
C2 C3 1.417(8)
C3 C4 1.378(8)
C3 C7 1.539(7)
C4 C5 1.410(7)
C5 C6 1.376(8)
C5 C11 1.522(9)
C7 C8 1.536(9)
C7 C9 1.541(9)
C7 C10 1.543(9)
C11 C13 1.508(10)
C11 C14 1.532(9)
C11 C12 1.545(11)
C16 C17 1.414(8)
C16 C21 1.416(9)
C16 C30 1.440(7)
C17 C18 1.428(7)
C18 C19 1.358(9)
C18 C22 1.543(10)
C19 C20 1.426(10)
C20 C21 1.380(8)
C20 C26 1.547(10)
C22 C25 1.529(12)
C22 C24 1.538(12)
C22 C23 1.569(9)
C26 C28 1.475(13)
C26 C29 1.533(15)
C26 C27 1.558(14)
C31 C36 1.385(7)
C31 C32 1.400(8)
C32 C33 1.397(8)
C33 C34 1.378(7)
C34 C35 1.388(8)
C34 C37 1.496(8)
C35 C36 1.377(8)
C38 C39 1.382(11)
C38 C41 1.506(10)
C39 C40 1.365(10)
C40 C42 1.492(11)
C43 C44 1.361(11)
C43 C46 1.523(12)
C44 C45 1.336(12)
C45 C47 1.510(12)
C48 C49 1.364(9)
C48 C51 1.473(10)
C49 C50 1.355(9)
C50 C52 1.504(9)
C53 C54 1.365(10)
C53 C56 1.493(10)
C54 C55 1.346(11)
C55 C57 1.545(13)
C58 C59 1.386(11)
C58 C61 1.524(11)
C59 C60 1.330(12)
C60 C62 1.482(13)
C63 C64 1.40(2)
C63 C66 1.48(2)
C64 C65 1.28(2)
C65 C67 1.51(2)
C68 C73 1.392(9)
C68 C69 1.423(8)
C68 C82 1.429(8)
C69 C70 1.421(8)
C70 C71 1.367(9)
C70 C74 1.537(8)
C71 C72 1.422(8)
C72 C73 1.383(8)
C72 C78 1.531(9)
C74 C75 1.543(10)
C74 C76 1.545(10)
C74 C77 1.552(10)
C78 C81 1.441(12)
C78 C79 1.467(13)
C78 C80 1.521(12)
C83 C84 1.398(8)
C83 C88 1.425(9)
C83 C97 1.432(7)
C84 C85 1.434(8)
C85 C86 1.355(10)
C85 C89 1.565(11)
C86 C87 1.405(9)
C87 C88 1.374(8)
C87 C93 1.524(9)
C89 C91 1.523(15)
C89 C90 1.533(17)
C89 C92 1.553(11)
C93 C95 1.535(8)
C93 C94 1.536(10)
C93 C96 1.536(10)
C98 C103 1.395(7)
C98 C99 1.400(8)
C99 C100 1.390(7)
C100 C101 1.386(7)
C101 C102 1.383(8)
C101 C104 1.500(8)
C102 C103 1.376(8)
C105 C106 1.381(9)
C105 C108 1.495(9)
C106 C107 1.357(9)
C107 C109 1.509(9)
C110 C111 1.387(9)
C110 C113 1.513(8)
C111 C112 1.355(8)
C112 C114 1.494(9)
C115 C116 1.393(9)
C115 C118 1.494(9)
C116 C117 1.383(9)
C117 C119 1.492(9)
C120 C121 1.400(9)
C120 C123 1.483(10)
C121 C122 1.344(10)
C122 C124 1.491(10)
C125 C126 1.388(9)
C125 C128 1.501(9)
C126 C127 1.374(10)
C127 C129 1.531(10)
C130 C131 1.400(9)
C130 C133 1.489(8)
C131 C132 1.364(8)
C132 C134 1.497(9)
C135 C136 1.355(15)
C135 C140 1.366(16)
C135 C141 1.433(16)
C136 C137 1.388(14)
C137 C138 1.295(15)
C138 C139 1.422(15)
C139 C140 1.366(15)
C142 C143 1.324(15)
C142 C147 1.351(18)
C142 C148 1.393(16)
C143 C144 1.369(16)
C144 C145 1.228(16)
C145 C146 1.415(17)
C146 C147 1.342(17)
C242 C243 1.338(19)
C242 C247 1.35(2)
C242 C248 1.386(18)
C243 C244 1.383(19)
C244 C245 1.234(19)
C245 C246 1.404(18)
C246 C247 1.348(19)
C149 C154 1.322(18)
C149 C150 1.347(18)
C149 C155 1.452(17)
C150 C151 1.395(18)
C151 C152 1.236(18)
C152 C153 1.395(17)
C153 C154 1.358(17)
C156 C157 1.317(17)
C156 C161 1.332(18)
C156 C162 1.436(17)
C157 C158 1.420(18)
C158 C159 1.195(18)
C159 C160 1.423(17)
C160 C161 1.307(18)
